data_2006193
loop_
_publ_author_name
'Zhang, Hongming'
'Lu, Yingchun'
'Biehl, Ed'

_publ_section_title
;
 2-(Ferrocenylmethyl)-6-methoxy-3-methylbenzonitrile and
 10-(Ferrocenylmethyl)phenanthrene-9-carbonitrile
;
_journal_issue 6
_journal_name_full 'Acta Crystallographica Section C'
_journal_page_first 720
_journal_page_last 723
_journal_paper_doi 10.1107/S0108270196015958
_journal_volume 53
_journal_year 1997
_chemical_formula_iupac '[Fe (C5 H5) (C15 H14 N1 O1)]'
_chemical_formula_sum 'C20 H19 Fe N O'
_chemical_formula_weight 345.21
_chemical_name_common ferrocenylbenzonitrile
_chemical_name_systematic
;
 ?
;
_space_group_IT_number 14
_symmetry_cell_setting monoclinic
_symmetry_space_group_name_Hall '-P 2ybc'
_symmetry_space_group_name_H-M 'P 1 21/c 1'
_audit_creation_method SHELXL
_cell_angle_alpha 90
_cell_angle_beta 103.990(10)
_cell_angle_gamma 90
_cell_formula_units_Z 4
_cell_length_a 19.244(3)
_cell_length_b 8.8820(10)
_cell_length_c 9.736(2)
_cell_measurement_reflns_used 25
_cell_measurement_temperature 220(2)
_cell_measurement_theta_max 15
_cell_measurement_theta_min 10
_cell_volume 1614.8(5)
_computing_cell_refinement 'R3m/V diffractometer control program'
_computing_data_collection 'R3m/V diffractometer control program'
_computing_data_reduction 'R3m/V diffractometer control program'
_computing_molecular_graphics 'SHELXTL-Plus (Sheldrick, 1990b)'
_computing_publication_material SHELXL93
_computing_structure_refinement 'SHELXL93 (Sheldrick, 1993)'
_computing_structure_solution 'SHELXS86 (Sheldrick, 1990a)'
_diffrn_ambient_temperature 220(2)
_diffrn_measurement_device R3m/V
_diffrn_measurement_method \w/2\q
_diffrn_radiation_monochromator graphite
_diffrn_radiation_source 'fine-focus sealed tube'
_diffrn_radiation_type MoK\a
_diffrn_radiation_wavelength 0.71073
_diffrn_reflns_av_R_equivalents 0.0194
_diffrn_reflns_av_sigmaI/netI 0.0258
_diffrn_reflns_limit_h_max 22
_diffrn_reflns_limit_h_min -22
_diffrn_reflns_limit_k_max 10
_diffrn_reflns_limit_k_min 0
_diffrn_reflns_limit_l_max 11
_diffrn_reflns_limit_l_min 0
_diffrn_reflns_number 3016
_diffrn_reflns_theta_max 25
_diffrn_reflns_theta_min 2.18
_diffrn_standards_decay_% 0
_diffrn_standards_interval_count 150
_diffrn_standards_number 3
_exptl_absorpt_coefficient_mu 0.937
_exptl_absorpt_correction_T_max 0.911
_exptl_absorpt_correction_T_min 0.622
_exptl_absorpt_correction_type '\y scans (Sheldrick, 1990b)'
_exptl_crystal_colour orange
_exptl_crystal_density_diffrn 1.420
_exptl_crystal_density_method none
_exptl_crystal_description plate
_exptl_crystal_F_000 720
_exptl_crystal_size_max 0.35
_exptl_crystal_size_mid 0.25
_exptl_crystal_size_min 0.10
_refine_diff_density_max 0.453
_refine_diff_density_min -0.340
_refine_ls_extinction_method none
_refine_ls_goodness_of_fit_all 1.063
_refine_ls_goodness_of_fit_obs 1.102
_refine_ls_hydrogen_treatment 'H atoms riding (C---H 0.96\%A)'
_refine_ls_matrix_type full
_refine_ls_number_parameters 208
_refine_ls_number_reflns 2645
_refine_ls_number_restraints 0
_refine_ls_restrained_S_all 1.125
_refine_ls_restrained_S_obs 1.102
_refine_ls_R_factor_all 0.0527
_refine_ls_R_factor_obs .0367
_refine_ls_shift/esd_max 0.001
_refine_ls_shift/esd_mean 0.000
_refine_ls_structure_factor_coef Fsqd
_refine_ls_weighting_details 'w = 1/[\s^2^(Fo^2^)+(0.0531P)^2^+0.8321P] where P = (Fo^2^+2Fc^2^)/3'
_refine_ls_weighting_scheme calc
_refine_ls_wR_factor_all 0.1068
_refine_ls_wR_factor_obs .0919
_reflns_number_observed 2223
_reflns_number_total 2828
_reflns_observed_criterion >4sigma(F)
_cod_data_source_file bs1011.cif
_cod_data_source_block 1
_cod_depositor_comments
;
The following automatic conversions were performed:

'_refine_ls_weighting_scheme' value 'calc w =
1/[\s^2^(Fo^2^)+(0.0531P)^2^+0.8321P] where P = (Fo^2^+2Fc^2^)/3' was
changed to 'calc'. New tag '_refine_ls_weighting_details' was
created. The value of the new tag was set to 'w =
1/[\s^2^(Fo^2^)+(0.0531P)^2^+0.8321P] where P = (Fo^2^+2Fc^2^)/3'.

Automatic conversion script
Id: cif_fix_values 3143 2015-03-26 13:38:13Z robertas 
;
_cod_original_sg_symbol_H-M 'P 21/c'
_cod_database_code 2006193

loop_
_symmetry_equiv_pos_as_xyz
'x, y, z'
'-x, y+1/2, -z+1/2'
'-x, -y, -z'
'x, -y-1/2, z-1/2'

loop_
_atom_site_aniso_label
_atom_site_aniso_U_11
_atom_site_aniso_U_22
_atom_site_aniso_U_33
_atom_site_aniso_U_12
_atom_site_aniso_U_13
_atom_site_aniso_U_23
Fe .0264(2) .0267(2) .0236(2) .0017(2) .00167(14) .00011(15)
C1 .0239(13) .037(2) .0305(13) .0038(11) .0106(11) .0019(11)
C2 .0251(13) .0278(14) .0394(14) .0044(11) .0115(11) .0035(11)
C3 .0237(13) .0319(14) .0367(14) .0021(11) .0057(11) -.0026(11)
C4 .0314(15) .0318(15) .0395(15) .0103(12) .0027(12) .0061(12)
C5 .039(2) .0250(14) .045(2) .0040(12) .0084(13) -.0035(12)
C6 .0279(14) .036(2) .0349(15) .0036(12) .0083(12) -.0063(12)
C21 .0288(14) .042(2) .0319(14) .0055(12) .0078(11) .0026(12)
C22 .0261(14) .037(2) .046(2) -.0010(12) .0050(12) .0057(13)
N23 .049(2) .031(2) .078(2) -.0047(12) .0079(14) .0101(13)
O24 .0353(11) .0355(11) .0509(12) -.0013(9) -.0073(9) -.0033(9)
C25 .031(2) .049(2) .041(2) -.0003(13) -.0019(13) -.0028(14)
C26 .046(2) .048(2) .044(2) .0001(15) .0048(14) -.0113(14)
C31 .0278(13) .0327(14) .0232(12) .0059(11) .0039(10) .0043(10)
C32 .0297(14) .041(2) .0233(12) .0028(12) .0010(10) -.0015(11)
C33 .0333(15) .049(2) .0262(13) .0107(13) .0091(11) .0045(12)
C34 .0270(14) .038(2) .0403(15) -.0008(12) .0066(12) .0093(12)
C35 .0343(15) .0268(13) .0333(14) .0001(12) .0023(11) .0025(11)
C36 .147(5) .053(2) .039(2) .026(3) .044(2) .017(2)
C37 .046(2) .069(3) .082(3) .008(2) .024(2) .046(2)
C38 .090(3) .028(2) .046(2) -.002(2) .000(2) .0041(14)
C39 .049(2) .072(3) .071(2) .030(2) .018(2) .043(2)
C40 .104(4) .064(3) .040(2) -.037(3) -.034(2) .022(2)

loop_
_atom_site_label
_atom_site_fract_x
_atom_site_fract_y
_atom_site_fract_z
_atom_site_U_iso_or_equiv
_atom_site_thermal_displace_type
_atom_site_calc_flag
_atom_site_refinement_flags
_atom_site_occupancy
_atom_site_disorder_group
_atom_site_type_symbol
Fe .62356(2) -.00117(4) .38270(3) .02628(14) Uani d . 1 . Fe
C1 .82252(13) -.2615(3) .5772(3) .0299(6) Uani d . 1 . C
C2 .86923(13) -.1760(3) .6817(3) .0301(6) Uani d . 1 . C
C3 .91868(14) -.2438(3) .7949(3) .0310(6) Uani d . 1 . C
C4 .92132(15) -.3988(3) .8031(3) .0352(6) Uani d . 1 . C
H4 .95364(15) -.4464(3) .8769(3) .042 Uiso calc R 1 . H
C5 .87522(15) -.4827(3) .7001(3) .0363(6) Uani d . 1 . C
H5 .87746(15) -.5871(3) .7068(3) .044 Uiso calc R 1 . H
C6 .82601(14) -.4188(3) .5879(3) .0329(6) Uani d . 1 . C
C21 .77043(14) -.1812(3) .4570(3) .0340(6) Uani d . 1 . C
H21A .79171(14) -.0871(3) .4373(3) .041 Uiso calc R 1 . H
H21B .76273(14) -.2429(3) .3724(3) .041 Uiso calc R 1 . H
C22 .86844(14) -.0141(3) .6745(3) .0369(7) Uani d . 1 . C
N23 .86715(15) .1141(3) .6686(3) .0542(7) Uani d . 1 . N
O24 .96114(10) -.1469(2) .8862(2) .0436(5) Uani d . 1 . O
C25 1.01327(14) -.2096(4) 1.0037(3) .0424(7) Uani d . 1 . C
H25A 1.03948(14) -.1296(4) 1.0595(3) .064 Uiso calc R 1 . H
H25B 1.04575(14) -.2726(4) .9689(3) .064 Uiso calc R 1 . H
H25C .98935(14) -.2684(4) 1.0612(3) .064 Uiso calc R 1 . H
C26 .7795(2) -.5197(4) .4789(3) .0470(8) Uani d . 1 . C
H26A .7483(2) -.4592(4) .4083(3) .071 Uiso calc R 1 . H
H26B .7513(2) -.5833(4) .5240(3) .071 Uiso calc R 1 . H
H26C .8091(2) -.5808(4) .4351(3) .071 Uiso calc R 1 . H
C31 .69899(13) -.1486(3) .4892(2) .0283(6) Uani d . 1 . C
C32 .68438(14) -.0359(3) .5828(3) .0324(6) Uani d . 1 . C
H32 .71752(14) .0307(3) .6359(3) .039 Uiso calc R 1 . H
C33 .61029(15) -.0433(3) .5808(3) .0358(6) Uani d . 1 . C
H33 .58656(15) .0179(3) .6323(3) .043 Uiso calc R 1 . H
C34 .57902(14) -.1595(3) .4871(3) .0352(6) Uani d . 1 . C
H34 .53115(14) -.1884(3) .4661(3) .042 Uiso calc R 1 . H
C35 .63324(14) -.2244(3) .4308(3) .0325(6) Uani d . 1 . C
H35 .62703(14) -.3034(3) .3663(3) .039 Uiso calc R 1 . H
C36 .6319(3) .0346(5) .1818(4) .0760(14) Uani d . 1 . C
H36 .6507(3) -.0336(5) .1279(4) .091 Uiso calc R 1 . H
C37 .6693(2) .1431(5) .2682(4) .0642(11) Uani d . 1 . C
H37 .7180(2) .1619(5) .2823(4) .077 Uiso calc R 1 . H
C38 .6233(2) .2201(4) .3312(4) .0578(10) Uani d . 1 . C
H38 .6356(2) .2988(4) .3955(4) .069 Uiso calc R 1 . H
C39 .5552(2) .1601(5) .2822(4) .0633(11) Uani d . 1 . C
H39 .5138(2) .1914(5) .3071(4) .076 Uiso calc R 1 . H
C40 .5603(3) .0441(5) .1884(4) .0779(15) Uani d . 1 . C
H40 .5229(3) -.0160(5) .1393(4) .093 Uiso calc R 1 . H

loop_
_atom_type_symbol
_atom_type_description
_atom_type_scat_dispersion_real
_atom_type_scat_dispersion_imag
_atom_type_scat_source
C C 0.0033 0.0016 'International Tables Vol C Tables 4.2.6.8 and 6.1.1.4'
H H 0.0000 0.0000 'International Tables Vol C Tables 4.2.6.8 and 6.1.1.4'
N N 0.0061 0.0033 'International Tables Vol C Tables 4.2.6.8 and 6.1.1.4'
O O 0.0106 0.0060 'International Tables Vol C Tables 4.2.6.8 and 6.1.1.4'
Fe Fe 0.3463 0.8444 'International Tables Vol C Tables 4.2.6.8 and 6.1.1.4'

loop_
_geom_angle_atom_site_label_1
_geom_angle_atom_site_label_2
_geom_angle_atom_site_label_3
_geom_angle
_geom_angle_publ_flag
C36 Fe C40 40.3(2) ?
C36 Fe C38 66.8(2) ?
C40 Fe C38 67.16(15) ?
C36 Fe C39 67.5(2) ?
C40 Fe C39 40.3(2) ?
C38 Fe C39 40.00(14) ?
C36 Fe C37 39.3(2) ?
C40 Fe C37 66.7(2) ?
C38 Fe C37 39.6(2) ?
C39 Fe C37 66.83(14) ?
C36 Fe C35 110.54(14) ?
C40 Fe C35 114.13(14) ?
C38 Fe C35 174.59(14) ?
C39 Fe C35 144.21(15) ?
C37 Fe C35 135.45(14) ?
C36 Fe C32 141.7(2) ?
C40 Fe C32 176.5(2) ?
C38 Fe C32 110.46(12) ?
C39 Fe C32 136.31(15) ?
C37 Fe C32 113.26(14) ?
C35 Fe C32 68.48(11) ?
C36 Fe C33 177.0(2) ?
C40 Fe C33 137.3(2) ?
C38 Fe C33 114.69(14) ?
C39 Fe C33 111.75(13) ?
C37 Fe C33 143.5(2) ?
C35 Fe C33 68.25(11) ?
C32 Fe C33 40.82(11) ?
C36 Fe C34 136.8(2) ?
C40 Fe C34 111.83(14) ?
C38 Fe C34 144.53(15) ?
C39 Fe C34 115.16(13) ?
C37 Fe C34 175.4(2) ?
C35 Fe C34 40.57(11) ?
C32 Fe C34 68.47(11) ?
C33 Fe C34 40.49(11) ?
C36 Fe C31 112.3(2) ?
C40 Fe C31 142.6(2) ?
C38 Fe C31 134.92(13) ?
C39 Fe C31 174.88(14) ?
C37 Fe C31 109.51(12) ?
C35 Fe C31 40.91(10) ?
C32 Fe C31 40.91(10) ?
C33 Fe C31 68.80(10) ?
C34 Fe C31 68.77(10) ?
C6 C1 C2 118.3(2) y
C6 C1 C21 122.3(2) y
C2 C1 C21 119.4(2) y
C3 C2 C1 122.0(2) y
C3 C2 C22 117.6(2) y
C1 C2 C22 120.5(2) y
O24 C3 C4 125.9(3) y
O24 C3 C2 115.3(2) y
C4 C3 C2 118.8(3) y
C3 C4 C5 119.1(3) y
C6 C5 C4 123.2(3) y
C5 C6 C1 118.6(3) y
C5 C6 C26 119.3(3) y
C1 C6 C26 122.1(3) y
C31 C21 C1 113.1(2) y
N23 C22 C2 179.4(3) y
C3 O24 C25 117.9(2) y
C35 C31 C32 107.1(2) ?
C35 C31 C21 126.3(2) ?
C32 C31 C21 126.7(2) ?
C35 C31 Fe 69.31(14) ?
C32 C31 Fe 69.46(14) ?
C21 C31 Fe 126.0(2) ?
C33 C32 C31 108.1(2) ?
C33 C32 Fe 69.63(14) ?
C31 C32 Fe 69.63(14) ?
C34 C33 C32 108.1(2) ?
C34 C33 Fe 69.79(15) ?
C32 C33 Fe 69.55(15) ?
C33 C34 C35 108.0(2) ?
C33 C34 Fe 69.7(2) ?
C35 C34 Fe 69.5(2) ?
C34 C35 C31 108.7(2) ?
C34 C35 Fe 69.9(2) ?
C31 C35 Fe 69.78(15) ?
C37 C36 C40 107.9(4) ?
C37 C36 Fe 70.6(2) ?
C40 C36 Fe 69.9(2) ?
C36 C37 C38 109.0(4) ?
C36 C37 Fe 70.1(2) ?
C38 C37 Fe 70.0(2) ?
C37 C38 C39 108.1(3) ?
C37 C38 Fe 70.4(2) ?
C39 C38 Fe 70.1(2) ?
C38 C39 C40 107.3(3) ?
C38 C39 Fe 69.9(2) ?
C40 C39 Fe 69.7(2) ?
C36 C40 C39 107.6(3) ?
C36 C40 Fe 69.8(2) ?
C39 C40 Fe 70.0(2) ?

loop_
_geom_bond_atom_site_label_1
_geom_bond_atom_site_label_2
_geom_bond_site_symmetry_2
_geom_bond_distance
_geom_bond_publ_flag
Fe C36 . 2.026(3) y
Fe C40 . 2.027(3) y
Fe C38 . 2.028(3) y
Fe C39 . 2.030(3) y
Fe C37 . 2.033(3) y
Fe C35 . 2.035(3) y
Fe C32 . 2.039(3) y
Fe C33 . 2.040(3) y
Fe C34 . 2.041(3) y
Fe C31 . 2.042(2) y
C1 C6 . 1.402(4) y
C1 C2 . 1.406(4) y
C1 C21 . 1.522(4) y
C2 C3 . 1.406(4) y
C2 C22 . 1.439(4) y
C3 O24 . 1.359(3) y
C3 C4 . 1.380(4) y
C4 C5 . 1.385(4) y
C5 C6 . 1.383(4) y
C6 C26 . 1.507(4) y
C21 C31 . 1.510(3) y
C22 N23 . 1.141(4) y
O24 C25 . 1.439(3) ?
C31 C35 . 1.425(4) ?
C31 C32 . 1.426(4) ?
C32 C33 . 1.423(4) ?
C33 C34 . 1.413(4) ?
C34 C35 . 1.413(4) ?
C36 C37 . 1.365(6) ?
C36 C40 . 1.396(7) ?
C37 C38 . 1.375(5) ?
C38 C39 . 1.388(5) ?
C39 C40 . 1.396(6) ?

loop_
_geom_torsion_atom_site_label_1
_geom_torsion_atom_site_label_2
_geom_torsion_atom_site_label_3
_geom_torsion_atom_site_label_4
_geom_torsion
C2 C1 C21 C31 -90.6(3)
C1 C21 C31 C32 74.0(3)
C21 C1 C2 C22 -0.6(4)
